data_4003096
loop_
_publ_author_name
'Akopov, Georgiy'
'Yeung, Michael T.'
'Roh, Inwhan'
'Sobell, Zachary C.'
'Yin, Hang'
'Mak, Wai H.'
'Khan, Saeed I.'
'Kaner, Richard B.'

_publ_section_title
;
 Effects of Dodecaboride-Forming Metals on the Properties of Superhard
 Tungsten Tetraboride
;
_journal_issue 10
_journal_name_full 'Chemistry of Materials'
_journal_page_first 3559
_journal_paper_doi 10.1021/acs.chemmater.8b01464
_journal_volume 30
_journal_year 2018
_chemical_formula_moiety 'B50.96 Sc2.10'
_chemical_formula_sum 'B50.96 Sc2.1'
_chemical_formula_weight 645.20
_space_group_crystal_system trigonal
_space_group_IT_number 166
_space_group_name_Hall '-R 3 2"'
_space_group_name_H-M_alt 'R -3 m :H'
_audit_creation_method SHELXL-2014/6
_cell_angle_alpha 90
_cell_angle_beta 90
_cell_angle_gamma 120
_cell_formula_units_Z 6
_cell_length_a 10.9640(8)
_cell_length_b 10.9640(8)
_cell_length_c 24.0838(13)
_cell_measurement_reflns_used 6738
_cell_measurement_temperature 293(2)
_cell_measurement_theta_max 30.69
_cell_measurement_theta_min 2.31
_cell_volume 2507.2(3)
_computing_cell_refinement 'Bruker SAINT'
_computing_data_collection 'Bruker APEX2'
_computing_data_reduction 'Bruker SAINT'
_computing_molecular_graphics 'Bruker SHELXTL'
_computing_publication_material 'Bruker SHELXTL'
_computing_structure_refinement 'SHELXL-2014/6 (Sheldrick, 2014)'
_computing_structure_solution 'SHELXS-97 (Sheldrick 2008)'
_diffrn_ambient_temperature 293(2)
_diffrn_detector_area_resol_mean 8.3333
_diffrn_measured_fraction_theta_full 0.898
_diffrn_measured_fraction_theta_max 0.919
_diffrn_measurement_device_type 'Bruker APEX-II CCD'
_diffrn_measurement_method '\f and \w scans'
_diffrn_radiation_type MoK\a
_diffrn_radiation_wavelength 0.71073
_diffrn_reflns_av_R_equivalents 0.0542
_diffrn_reflns_av_unetI/netI 0.0457
_diffrn_reflns_Laue_measured_fraction_full 0.898
_diffrn_reflns_Laue_measured_fraction_max 0.919
_diffrn_reflns_limit_h_max 15
_diffrn_reflns_limit_h_min -15
_diffrn_reflns_limit_k_max 15
_diffrn_reflns_limit_k_min -15
_diffrn_reflns_limit_l_max 34
_diffrn_reflns_limit_l_min -34
_diffrn_reflns_number 9871
_diffrn_reflns_point_group_measured_fraction_full 0.898
_diffrn_reflns_point_group_measured_fraction_max 0.919
_diffrn_reflns_theta_full 25.242
_diffrn_reflns_theta_max 30.865
_diffrn_reflns_theta_min 2.306
_diffrn_source 'Sealed Mo X-Ray Tube'
_exptl_absorpt_coefficient_mu 0.864
_exptl_absorpt_correction_T_max 0.74
_exptl_absorpt_correction_T_min 0.62
_exptl_absorpt_correction_type multi-scan
_exptl_absorpt_process_details 'SADABS V2014/2 (Bruker AXS Inc.)'
_exptl_crystal_colour 'shiny black'
_exptl_crystal_density_diffrn 2.564
_exptl_crystal_description plate
_exptl_crystal_F_000 1793
_exptl_crystal_size_max .06
_exptl_crystal_size_mid .02
_exptl_crystal_size_min .01
_refine_diff_density_max 0.805
_refine_diff_density_min -0.346
_refine_diff_density_rms 0.081
_refine_ls_extinction_method none
_refine_ls_goodness_of_fit_ref 1.062
_refine_ls_hydrogen_treatment undef
_refine_ls_matrix_type full
_refine_ls_number_parameters 113
_refine_ls_number_reflns 927
_refine_ls_number_restraints 153
_refine_ls_restrained_S_all 0.986
_refine_ls_R_factor_all 0.0416
_refine_ls_R_factor_gt 0.0341
_refine_ls_shift/su_max 0.002
_refine_ls_shift/su_mean 0.000
_refine_ls_structure_factor_coef Fsqd
_refine_ls_weighting_details 'w=1/[\s^2^(Fo^2^)+(0.0489P)^2^+3.5893P] where P=(Fo^2^+2Fc^2^)/3'
_refine_ls_weighting_scheme calc
_refine_ls_wR_factor_gt 0.0906
_refine_ls_wR_factor_ref 0.0919
_reflns_Friedel_coverage 0.000
_reflns_number_gt 752
_reflns_number_total 927
_reflns_threshold_expression 'I > 2\s(I)'
_cod_data_source_file cm8b01464_si_002.cif
_cod_data_source_block mo_kaner1502s
_cod_original_cell_volume 2507.3(4)
_cod_original_sg_symbol_H-M 'R -3 m'
_cod_original_formula_sum 'B50.96 Sc2.10'
_cod_database_code 4003096
_shelx_space_group_comment
; 
The symmetry employed for this shelxl refinement is uniquely defined 
by the following loop, which should always be used as a source of 
symmetry information in preference to the above space-group names. 
They are only intended as comments. 
;
_shelxl_version_number 2014/6

loop_
_space_group_symop_operation_xyz
'x, y, z'
'-y, x-y, z'
'-x+y, -x, z'
'y, x, -z'
'x-y, -y, -z'
'-x, -x+y, -z'
'x+2/3, y+1/3, z+1/3'
'-y+2/3, x-y+1/3, z+1/3'
'-x+y+2/3, -x+1/3, z+1/3'
'y+2/3, x+1/3, -z+1/3'
'x-y+2/3, -y+1/3, -z+1/3'
'-x+2/3, -x+y+1/3, -z+1/3'
'x+1/3, y+2/3, z+2/3'
'-y+1/3, x-y+2/3, z+2/3'
'-x+y+1/3, -x+2/3, z+2/3'
'y+1/3, x+2/3, -z+2/3'
'x-y+1/3, -y+2/3, -z+2/3'
'-x+1/3, -x+y+2/3, -z+2/3'
'-x, -y, -z'
'y, -x+y, -z'
'x-y, x, -z'
'-y, -x, z'
'-x+y, y, z'
'x, x-y, z'
'-x+2/3, -y+1/3, -z+1/3'
'y+2/3, -x+y+1/3, -z+1/3'
'x-y+2/3, x+1/3, -z+1/3'
'-y+2/3, -x+1/3, z+1/3'
'-x+y+2/3, y+1/3, z+1/3'
'x+2/3, x-y+1/3, z+1/3'
'-x+1/3, -y+2/3, -z+2/3'
'y+1/3, -x+y+2/3, -z+2/3'
'x-y+1/3, x+2/3, -z+2/3'
'-y+1/3, -x+2/3, z+2/3'
'-x+y+1/3, y+2/3, z+2/3'
'x+1/3, x-y+2/3, z+2/3'

loop_
_atom_site_label
_atom_site_type_symbol
_atom_site_fract_x
_atom_site_fract_y
_atom_site_fract_z
_atom_site_U_iso_or_equiv
_atom_site_adp_type
_atom_site_occupancy
_atom_site_site_symmetry_order
_atom_site_calc_flag
_atom_site_refinement_flags_posn
_atom_site_refinement_flags_adp
_atom_site_refinement_flags_occupancy
Sc2 Sc 0.53848(7) 0.46152(7) 0.84253(5) 0.0137(4) Uani 0.338(3) 2 d S TU P
Sc3 Sc 0.6667 0.3333 1.09735(3) 0.0034(3) Uani 0.817(5) 6 d S TU P
Sc4 Sc 0.3695(4) 0.3695(4) 1.0000 0.0110(16) Uani 0.088(3) 2 d S TU P
B1 B 0.91513(11) 0.8303(2) 0.98699(8) 0.0038(4) Uani 1 2 d S TU P
B2 B 0.6667 0.3333 0.94819(14) 0.0050(7) Uani 1 6 d S TU P
B3 B 0.57642(12) 0.42358(12) 0.93555(8) 0.0057(4) Uani 1 2 d S TU P
B4 B 0.4290(2) 0.34851(19) 0.98586(7) 0.0063(4) Uani 0.912(3) 1 d . U P
B5 B 0.68144(17) 0.70616(16) 0.87126(6) 0.0052(3) Uani 1 1 d . U .
B6 B 0.79684(12) 0.20316(12) 1.10093(8) 0.0046(4) Uani 1 2 d S TU P
B7 B 0.6667 0.3333 0.8333 0.0217(14) Uani 1 12 d S TU P
B8 B 0.7831(2) 0.39155(12) 1.00483(8) 0.0055(4) Uani 1 2 d S TU P
B9 B 1.05396(12) 0.94604(12) 0.94343(8) 0.0041(4) Uani 1 2 d S TU P
B10 B 0.83124(12) 0.6625(2) 0.97198(9) 0.0060(4) Uani 1 2 d S TU P
B11 B 0.71108(16) 0.59484(17) 0.91489(6) 0.0058(3) Uani 1 1 d . U .
B12 B 0.76819(12) 0.23181(12) 1.03142(8) 0.0055(4) Uani 1 2 d S TU P
B13 B 0.66841(17) 0.15991(17) 1.15916(6) 0.0051(3) Uani 1 1 d . U .
B14 B 1.10852(12) 0.89148(12) 0.88853(8) 0.0049(4) Uani 1 2 d S TU P
B15 B 0.6105(2) 0.3895(2) 0.77701(15) 0.0145(8) Uani 0.662(3) 2 d S TU P

loop_
_atom_site_aniso_label
_atom_site_aniso_U_11
_atom_site_aniso_U_22
_atom_site_aniso_U_33
_atom_site_aniso_U_23
_atom_site_aniso_U_13
_atom_site_aniso_U_12
Sc2 0.0099(5) 0.0099(5) 0.0149(7) 0.0063(2) -0.0063(2) 0.0002(5)
Sc3 0.0036(3) 0.0036(3) 0.0032(4) 0.000 0.000 0.00178(15)
Sc4 0.009(2) 0.009(2) 0.019(2) -0.0029(9) 0.0029(9) 0.0076(19)
B1 0.0040(7) 0.0038(9) 0.0037(8) 0.0001(7) 0.0000(3) 0.0019(5)
B2 0.0056(10) 0.0056(10) 0.0037(15) 0.000 0.000 0.0028(5)
B3 0.0062(7) 0.0062(7) 0.0047(9) -0.0002(3) 0.0002(3) 0.0032(8)
B4 0.0077(8) 0.0064(8) 0.0059(7) 0.0000(6) 0.0000(6) 0.0044(7)
B5 0.0048(7) 0.0055(7) 0.0046(6) 0.0005(5) 0.0001(5) 0.0022(6)
B6 0.0040(7) 0.0040(7) 0.0052(8) -0.0001(3) 0.0001(3) 0.0017(8)
B7 0.032(2) 0.032(2) 0.002(2) 0.000 0.000 0.0158(12)
B8 0.0051(10) 0.0054(7) 0.0059(9) -0.0002(4) -0.0004(7) 0.0026(5)
B9 0.0040(7) 0.0040(7) 0.0038(8) -0.0003(3) 0.0003(3) 0.0016(8)
B10 0.0057(7) 0.0065(10) 0.0060(9) 0.0009(7) 0.0005(4) 0.0033(5)
B11 0.0049(7) 0.0056(7) 0.0064(6) 0.0011(5) 0.0001(5) 0.0022(6)
B12 0.0062(7) 0.0062(7) 0.0049(8) 0.0002(3) -0.0002(3) 0.0036(8)
B13 0.0054(7) 0.0054(7) 0.0045(6) -0.0003(5) 0.0000(5) 0.0028(6)
B14 0.0049(7) 0.0049(7) 0.0050(8) 0.0001(3) -0.0001(3) 0.0025(8)
B15 0.0179(15) 0.0179(15) 0.0106(15) -0.0020(6) 0.0020(6) 0.0110(16)

loop_
_atom_type_symbol
_atom_type_description
_atom_type_scat_dispersion_real
_atom_type_scat_dispersion_imag
_atom_type_scat_source
B B 0.0013 0.0007 'International Tables Vol C Tables 4.2.6.8 and 6.1.1.4'
Sc Sc 0.2519 0.3716 'International Tables Vol C Tables 4.2.6.8 and 6.1.1.4'

loop_
_geom_angle_atom_site_label_1
_geom_angle_atom_site_label_2
_geom_angle_atom_site_label_3
_geom_angle
_geom_angle_site_symmetry_1
_geom_angle_site_symmetry_3
B15 Sc2 B3 121.26(14) . .
B15 Sc2 B11 47.16(11) . 33_546
B3 Sc2 B11 151.60(6) . 33_546
B15 Sc2 B11 47.16(11) . 18_656
B3 Sc2 B11 151.60(6) . 18_656
B11 Sc2 B11 46.83(8) 33_546 18_656
B15 Sc2 B15 80.71(18) . 32_556
B3 Sc2 B15 46.13(9) . 32_556
B11 Sc2 B15 127.10(11) 33_546 32_556
B11 Sc2 B15 107.29(10) 18_656 32_556
B15 Sc2 B15 80.71(18) . 33_546
B3 Sc2 B15 46.13(9) . 33_546
B11 Sc2 B15 107.29(9) 33_546 33_546
B11 Sc2 B15 127.10(11) 18_656 33_546
B15 Sc2 B15 45.3(2) 32_556 33_546
B15 Sc2 B5 118.33(5) . .
B3 Sc2 B5 81.42(5) . .
B11 Sc2 B5 126.84(6) 33_546 .
B11 Sc2 B5 84.60(5) 18_656 .
B15 Sc2 B5 81.00(11) 32_556 .
B15 Sc2 B5 121.06(10) 33_546 .
B15 Sc2 B5 118.33(5) . 22_665
B3 Sc2 B5 81.42(5) . 22_665
B11 Sc2 B5 84.60(5) 33_546 22_665
B11 Sc2 B5 126.84(6) 18_656 22_665
B15 Sc2 B5 121.06(10) 32_556 22_665
B15 Sc2 B5 81.00(11) 33_546 22_665
B5 Sc2 B5 121.59(9) . 22_665
B15 Sc2 B7 43.89(12) . .
B3 Sc2 B7 77.37(7) . .
B11 Sc2 B7 86.40(6) 33_546 .
B11 Sc2 B7 86.40(6) 18_656 .
B15 Sc2 B7 41.73(9) 32_556 .
B15 Sc2 B7 41.73(9) 33_546 .
B5 Sc2 B7 114.88(5) . .
B5 Sc2 B7 114.88(5) 22_665 .
B15 Sc2 B11 116.00(10) . 22_665
B3 Sc2 B11 43.56(4) . 22_665
B11 Sc2 B11 112.59(5) 33_546 22_665
B11 Sc2 B11 158.24(7) 18_656 22_665
B15 Sc2 B11 78.83(10) 32_556 22_665
B15 Sc2 B11 43.81(11) 33_546 22_665
B5 Sc2 B11 117.14(7) . 22_665
B5 Sc2 B11 42.25(5) 22_665 22_665
B7 Sc2 B11 84.99(5) . 22_665
B15 Sc2 B11 116.00(10) . .
B3 Sc2 B11 43.56(4) . .
B11 Sc2 B11 158.25(7) 33_546 .
B11 Sc2 B11 112.59(5) 18_656 .
B15 Sc2 B11 43.81(11) 32_556 .
B15 Sc2 B11 78.82(10) 33_546 .
B5 Sc2 B11 42.26(5) . .
B5 Sc2 B11 117.14(7) 22_665 .
B7 Sc2 B11 84.99(5) . .
B11 Sc2 B11 86.51(8) 22_665 .
B15 Sc2 B13 126.07(11) . 6_667
B3 Sc2 B13 107.27(8) . 6_667
B11 Sc2 B13 78.97(6) 33_546 6_667
B11 Sc2 B13 97.09(7) 18_656 6_667
B15 Sc2 B13 152.60(10) 32_556 6_667
B15 Sc2 B13 125.65(11) 33_546 6_667
B5 Sc2 B13 89.21(7) . 6_667
B5 Sc2 B13 45.17(5) 22_665 6_667
B7 Sc2 B13 155.90(5) . 6_667
B11 Sc2 B13 83.13(6) 22_665 6_667
B11 Sc2 B13 115.03(8) . 6_667
B13 Sc3 B13 47.20(8) 22_665 2_655
B13 Sc3 B13 86.19(5) 22_665 23_655
B13 Sc3 B13 104.16(7) 2_655 23_655
B13 Sc3 B13 86.19(5) 22_665 24
B13 Sc3 B13 45.72(8) 2_655 24
B13 Sc3 B13 86.19(5) 23_655 24
B13 Sc3 B13 104.16(7) 22_665 3_665
B13 Sc3 B13 86.19(5) 2_655 3_665
B13 Sc3 B13 45.72(8) 23_655 3_665
B13 Sc3 B13 47.20(8) 24 3_665
B13 Sc3 B13 45.72(8) 22_665 .
B13 Sc3 B13 86.19(5) 2_655 .
B13 Sc3 B13 47.20(8) 23_655 .
B13 Sc3 B13 104.16(7) 24 .
B13 Sc3 B13 86.19(5) 3_665 .
B13 Sc3 B6 89.16(5) 22_665 2_655
B13 Sc3 B6 44.96(6) 2_655 2_655
B13 Sc3 B6 131.14(6) 23_655 2_655
B13 Sc3 B6 44.96(6) 24 2_655
B13 Sc3 B6 89.16(5) 3_665 2_655
B13 Sc3 B6 131.14(6) . 2_655
B13 Sc3 B6 131.14(6) 22_665 3_665
B13 Sc3 B6 131.14(6) 2_655 3_665
B13 Sc3 B6 44.96(6) 23_655 3_665
B13 Sc3 B6 89.16(5) 24 3_665
B13 Sc3 B6 44.96(6) 3_665 3_665
B13 Sc3 B6 89.16(5) . 3_665
B6 Sc3 B6 119.879(6) 2_655 3_665
B13 Sc3 B6 44.96(6) 22_665 .
B13 Sc3 B6 89.16(5) 2_655 .
B13 Sc3 B6 89.16(5) 23_655 .
B13 Sc3 B6 131.14(6) 24 .
B13 Sc3 B6 131.14(6) 3_665 .
B13 Sc3 B6 44.96(6) . .
B6 Sc3 B6 119.879(7) 2_655 .
B6 Sc3 B6 119.879(7) 3_665 .
B13 Sc3 B8 104.38(6) 22_665 .
B13 Sc3 B8 104.38(6) 2_655 .
B13 Sc3 B8 148.83(5) 23_655 .
B13 Sc3 B8 123.19(4) 24 .
B13 Sc3 B8 148.83(5) 3_665 .
B13 Sc3 B8 123.19(4) . .
B6 Sc3 B8 79.00(5) 2_655 .
B6 Sc3 B8 118.39(8) 3_665 .
B6 Sc3 B8 79.00(5) . .
B13 Sc3 B8 123.19(4) 22_665 3_665
B13 Sc3 B8 148.83(5) 2_655 3_665
B13 Sc3 B8 104.38(6) 23_655 3_665
B13 Sc3 B8 148.83(5) 24 3_665
B13 Sc3 B8 123.19(4) 3_665 3_665
B13 Sc3 B8 104.38(6) . 3_665
B6 Sc3 B8 118.39(8) 2_655 3_665
B6 Sc3 B8 79.00(5) 3_665 3_665
B6 Sc3 B8 79.00(5) . 3_665
B8 Sc3 B8 45.28(9) . 3_665
B13 Sc3 B8 148.83(5) 22_665 2_655
B13 Sc3 B8 123.19(4) 2_655 2_655
B13 Sc3 B8 123.19(4) 23_655 2_655
B13 Sc3 B8 104.38(6) 24 2_655
B13 Sc3 B8 104.38(6) 3_665 2_655
B13 Sc3 B8 148.83(5) . 2_655
B6 Sc3 B8 79.00(5) 2_655 2_655
B6 Sc3 B8 79.00(5) 3_665 2_655
B6 Sc3 B8 118.39(7) . 2_655
B8 Sc3 B8 45.28(9) . 2_655
B8 Sc3 B8 45.28(9) 3_665 2_655
B4 Sc4 B4 151.7(7) . 4_557
B4 Sc4 B10 50.4(3) . 2_655
B4 Sc4 B10 157.9(5) 4_557 2_655
B4 Sc4 B10 157.9(5) . 19_667
B4 Sc4 B10 50.4(3) 4_557 19_667
B10 Sc4 B10 107.5(2) 2_655 19_667
B4 Sc4 B12 136.92(14) . 20_567
B4 Sc4 B12 47.12(14) 4_557 20_567
B10 Sc4 B12 122.52(18) 2_655 20_567
B10 Sc4 B12 48.84(8) 19_667 20_567
B4 Sc4 B12 47.12(14) . 3_665
B4 Sc4 B12 136.92(14) 4_557 3_665
B10 Sc4 B12 48.84(8) 2_655 3_665
B10 Sc4 B12 122.52(18) 19_667 3_665
B12 Sc4 B12 168.3(3) 20_567 3_665
B4 Sc4 B11 42.49(14) . 22_665
B4 Sc4 B11 142.08(14) 4_557 22_665
B10 Sc4 B11 46.65(7) 2_655 22_665
B10 Sc4 B11 124.20(18) 19_667 22_665
B12 Sc4 B11 98.61(7) 20_567 22_665
B12 Sc4 B11 80.15(6) 3_665 22_665
B4 Sc4 B11 142.08(14) . 19_667
B4 Sc4 B11 42.48(14) 4_557 19_667
B10 Sc4 B11 124.20(18) 2_655 19_667
B10 Sc4 B11 46.65(7) 19_667 19_667
B12 Sc4 B11 80.15(6) 20_567 19_667
B12 Sc4 B11 98.61(7) 3_665 19_667
B11 Sc4 B11 167.9(3) 22_665 19_667
B4 Sc4 B8 32.0(2) . 2_655
B4 Sc4 B8 124.7(4) 4_557 2_655
B10 Sc4 B8 75.05(7) 2_655 2_655
B10 Sc4 B8 158.79(7) 19_667 2_655
B12 Sc4 B8 147.7(2) 20_567 2_655
B12 Sc4 B8 43.23(7) 3_665 2_655
B11 Sc4 B8 73.36(8) 22_665 2_655
B11 Sc4 B8 113.96(10) 19_667 2_655
B4 Sc4 B8 124.7(4) . 20_567
B4 Sc4 B8 32.0(2) 4_557 20_567
B10 Sc4 B8 158.79(7) 2_655 20_567
B10 Sc4 B8 75.05(7) 19_667 20_567
B12 Sc4 B8 43.23(7) 20_567 20_567
B12 Sc4 B8 147.7(2) 3_665 20_567
B11 Sc4 B8 113.96(10) 22_665 20_567
B11 Sc4 B8 73.36(8) 19_667 20_567
B8 Sc4 B8 110.5(2) 2_655 20_567
B4 Sc4 B3 28.7(2) . .
B4 Sc4 B3 127.2(4) 4_557 .
B10 Sc4 B3 73.73(7) 2_655 .
B10 Sc4 B3 160.21(7) 19_667 .
B12 Sc4 B3 113.20(11) 20_567 .
B12 Sc4 B3 73.74(8) 3_665 .
B11 Sc4 B3 42.36(6) 22_665 .
B11 Sc4 B3 148.9(2) 19_667 .
B8 Sc4 B3 40.97(8) 2_655 .
B8 Sc4 B3 96.79(15) 20_567 .
B4 Sc4 B3 127.2(4) . 19_667
B4 Sc4 B3 28.7(2) 4_557 19_667
B10 Sc4 B3 160.21(7) 2_655 19_667
B10 Sc4 B3 73.73(7) 19_667 19_667
B12 Sc4 B3 73.74(8) 20_567 19_667
B12 Sc4 B3 113.20(11) 3_665 19_667
B11 Sc4 B3 148.9(2) 22_665 19_667
B11 Sc4 B3 42.36(6) 19_667 19_667
B8 Sc4 B3 96.79(15) 2_655 19_667
B8 Sc4 B3 40.97(8) 20_567 19_667
B3 Sc4 B3 112.09(19) . 19_667
B10 B1 B1 122.32(3) . 21_657
B10 B1 B1 122.32(3) . 20_567
B1 B1 B1 107.64(13) 21_657 20_567
B10 B1 B9 118.51(13) . 3_675
B1 B1 B9 109.38(11) 21_657 3_675
B1 B1 B9 61.17(10) 20_567 3_675
B10 B1 B9 118.51(13) . .
B1 B1 B9 61.18(10) 21_657 .
B1 B1 B9 109.38(11) 20_567 .
B9 B1 B9 60.56(16) 3_675 .
B10 B1 B9 122.09(16) . 20_567
B1 B1 B9 60.26(11) 21_657 20_567
B1 B1 B9 60.26(11) 20_567 20_567
B9 B1 B9 110.86(14) 3_675 20_567
B9 B1 B9 110.86(14) . 20_567
B10 B1 Sc4 50.39(5) . 3_665
B1 B1 Sc4 71.96(5) 21_657 3_665
B1 B1 Sc4 149.47(15) 20_567 3_665
B9 B1 Sc4 148.98(10) 3_675 3_665
B9 B1 Sc4 97.21(8) . 3_665
B9 B1 Sc4 96.82(8) 20_567 3_665
B10 B1 Sc4 50.39(5) . 19_667
B1 B1 Sc4 149.47(15) 21_657 19_667
B1 B1 Sc4 71.96(5) 20_567 19_667
B9 B1 Sc4 97.21(8) 3_675 19_667
B9 B1 Sc4 148.97(10) . 19_667
B9 B1 Sc4 96.82(8) 20_567 19_667
Sc4 B1 Sc4 93.00(8) 3_665 19_667
B3 B2 B3 117.01(8) . 2_655
B3 B2 B3 117.01(8) . 3_665
B3 B2 B3 117.00(8) 2_655 3_665
B3 B2 B8 116.48(12) . 3_665
B3 B2 B8 61.05(11) 2_655 3_665
B3 B2 B8 116.48(12) 3_665 3_665
B3 B2 B8 61.05(11) . 2_655
B3 B2 B8 116.48(12) 2_655 2_655
B3 B2 B8 116.48(12) 3_665 2_655
B8 B2 B8 66.09(16) 3_665 2_655
B3 B2 B8 116.48(12) . .
B3 B2 B8 116.48(12) 2_655 .
B3 B2 B8 61.05(11) 3_665 .
B8 B2 B8 66.09(16) 3_665 .
B8 B2 B8 66.09(16) 2_655 .
B3 B2 B15 117.0(2) . 31_656
B3 B2 B15 64.11(10) 2_655 31_656
B3 B2 B15 64.11(10) 3_665 31_656
B8 B2 B15 115.44(12) 3_665 31_656
B8 B2 B15 178.1(2) 2_655 31_656
B8 B2 B15 115.44(12) . 31_656
B3 B2 B15 64.12(10) . 33_546
B3 B2 B15 64.12(10) 2_655 33_546
B3 B2 B15 117.0(2) 3_665 33_546
B8 B2 B15 115.44(13) 3_665 33_546
B8 B2 B15 115.44(12) 2_655 33_546
B8 B2 B15 178.1(2) . 33_546
B15 B2 B15 63.0(2) 31_656 33_546
B3 B2 B15 64.12(10) . 32_556
B3 B2 B15 117.0(2) 2_655 32_556
B3 B2 B15 64.12(10) 3_665 32_556
B8 B2 B15 178.1(2) 3_665 32_556
B8 B2 B15 115.44(12) 2_655 32_556
B8 B2 B15 115.44(13) . 32_556
B15 B2 B15 63.0(2) 31_656 32_556
B15 B2 B15 63.0(2) 33_546 32_556
B2 B3 B8 59.90(15) . 2_655
B2 B3 B11 103.93(10) . .
B8 B3 B11 109.20(8) 2_655 .
B2 B3 B11 103.93(10) . 22_665
B8 B3 B11 109.20(8) 2_655 22_665
B11 B3 B11 140.21(16) . 22_665
B2 B3 B4 104.53(13) . 22_665
B8 B3 B4 60.81(9) 2_655 22_665
B11 B3 B4 59.38(8) . 22_665
B11 B3 B4 136.86(14) 22_665 22_665
B2 B3 B4 104.53(13) . .
B8 B3 B4 60.81(9) 2_655 .
B11 B3 B4 136.86(14) . .
B11 B3 B4 59.38(8) 22_665 .
B4 B3 B4 82.42(14) 22_665 .
B2 B3 B15 58.65(15) . 33_546
B8 B3 B15 109.91(15) 2_655 33_546
B11 B3 B15 115.12(16) . 33_546
B11 B3 B15 59.44(15) 22_665 33_546
B4 B3 B15 161.88(18) 22_665 33_546
B4 B3 B15 107.26(14) . 33_546
B2 B3 B15 58.65(15) . 32_556
B8 B3 B15 109.91(15) 2_655 32_556
B11 B3 B15 59.43(15) . 32_556
B11 B3 B15 115.12(16) 22_665 32_556
B4 B3 B15 107.26(14) 22_665 32_556
B4 B3 B15 161.88(18) . 32_556
B15 B3 B15 59.5(3) 33_546 32_556
B2 B3 Sc2 117.90(16) . .
B8 B3 Sc2 177.80(15) 2_655 .
B11 B3 Sc2 71.02(8) . .
B11 B3 Sc2 71.02(8) 22_665 .
B4 B3 Sc2 120.62(10) 22_665 .
B4 B3 Sc2 120.62(10) . .
B15 B3 Sc2 68.23(11) 33_546 .
B15 B3 Sc2 68.23(11) 32_556 .
B2 B3 Sc4 116.86(12) . 19_667
B8 B3 Sc4 67.96(9) 2_655 19_667
B11 B3 Sc4 62.18(11) . 19_667
B11 B3 Sc4 125.72(14) 22_665 19_667
B4 B3 Sc4 12.91(9) 22_665 19_667
B4 B3 Sc4 76.19(12) . 19_667
B15 B3 Sc4 174.69(17) 33_546 19_667
B15 B3 Sc4 116.20(16) 32_556 19_667
Sc2 B3 Sc4 113.79(8) . 19_667
B2 B3 Sc4 116.86(12) . .
B8 B3 Sc4 67.96(9) 2_655 .
B11 B3 Sc4 125.72(14) . .
B11 B3 Sc4 62.18(11) 22_665 .
B4 B3 Sc4 76.19(12) 22_665 .
B4 B3 Sc4 12.91(9) . .
B15 B3 Sc4 116.20(16) 33_546 .
B15 B3 Sc4 174.69(17) 32_556 .
Sc2 B3 Sc4 113.79(8) . .
Sc4 B3 Sc4 67.91(19) 19_667 .
Sc4 B4 B4 14.2(4) . 4_557
Sc4 B4 B10 107.1(4) . 2_655
B4 B4 B10 121.23(9) 4_557 2_655
Sc4 B4 B11 118.6(2) . 22_665
B4 B4 B11 123.94(16) 4_557 22_665
B10 B4 B11 60.66(10) 2_655 22_665
Sc4 B4 B8 133.5(3) . 2_655
B4 B4 B8 122.87(11) 4_557 2_655
B10 B4 B8 105.99(13) 2_655 2_655
B11 B4 B8 105.76(13) 22_665 2_655
Sc4 B4 B3 138.4(3) . .
B4 B4 B3 127.26(12) 4_557 .
B10 B4 B3 104.99(13) 2_655 .
B11 B4 B3 58.43(9) 22_665 .
B8 B4 B3 57.56(11) 2_655 .
Sc4 B4 B12 113.04(19) . 3_665
B4 B4 B12 117.69(15) 4_557 3_665
B10 B4 B12 62.29(10) 2_655 3_665
B11 B4 B12 110.62(12) 22_665 3_665
B8 B4 B12 58.00(10) 2_655 3_665
B3 B4 B12 104.97(14) . 3_665
Sc4 B4 Sc4 86.7(4) . 19_667
B4 B4 Sc4 72.48(6) 4_557 19_667
B10 B4 Sc4 166.23(13) 2_655 19_667
B11 B4 Sc4 114.21(10) 22_665 19_667
B8 B4 Sc4 61.98(8) 2_655 19_667
B3 B4 Sc4 63.51(7) . 19_667
B12 B4 Sc4 111.72(10) 3_665 19_667
B11 B5 B14 114.72(11) . 3_675
B11 B5 B6 119.34(11) . 21_557
B14 B5 B6 59.95(10) 3_675 21_557
B11 B5 B13 117.93(11) . 35_654
B14 B5 B13 60.17(10) 3_675 35_654
B6 B5 B13 108.93(11) 21_557 35_654
B11 B5 B5 127.92(7) . 18_656
B14 B5 B5 107.93(9) 3_675 18_656
B6 B5 B5 107.09(10) 21_557 18_656
B13 B5 B5 61.38(9) 35_654 18_656
B11 B5 B13 126.66(11) . 21_557
B14 B5 B13 108.89(11) 3_675 21_557
B6 B5 B13 60.83(10) 21_557 21_557
B13 B5 B13 109.59(10) 35_654 21_557
B5 B5 B13 58.74(9) 18_656 21_557
B11 B5 Sc2 69.27(8) . .
B14 B5 Sc2 176.01(10) 3_675 .
B6 B5 Sc2 118.75(11) 21_557 .
B13 B5 Sc2 118.25(9) 35_654 .
B5 B5 Sc2 68.55(6) 18_656 .
B13 B5 Sc2 67.84(8) 21_557 .
B11 B5 Sc2 66.36(8) . 32_556
B14 B5 Sc2 120.11(10) 3_675 32_556
B6 B5 Sc2 174.09(10) 21_557 32_556
B13 B5 Sc2 67.85(8) 35_654 32_556
B5 B5 Sc2 67.07(6) 18_656 32_556
B13 B5 Sc2 115.01(9) 21_557 32_556
Sc2 B5 Sc2 60.73(7) . 32_556
B12 B6 B14 116.04(15) . 19_767
B12 B6 B5 119.40(8) . 5_667
B14 B6 B5 59.72(8) 19_767 5_667
B12 B6 B5 119.40(8) . 20_557
B14 B6 B5 59.72(8) 19_767 20_557
B5 B6 B5 108.14(14) 5_667 20_557
B12 B6 B13 125.36(13) . 22_665
B14 B6 B13 108.84(12) 19_767 22_665
B5 B6 B13 61.01(8) 5_667 22_665
B5 B6 B13 109.23(12) 20_557 22_665
B12 B6 B13 125.36(13) . .
B14 B6 B13 108.84(12) 19_767 .
B5 B6 B13 109.22(12) 5_667 .
B5 B6 B13 61.01(8) 20_557 .
B13 B6 B13 60.35(12) 22_665 .
B12 B6 Sc3 70.00(11) . .
B14 B6 Sc3 173.96(13) 19_767 .
B5 B6 Sc3 118.03(9) 5_667 .
B5 B6 Sc3 118.03(9) 20_557 .
B13 B6 Sc3 66.08(8) 22_665 .
B13 B6 Sc3 66.08(8) . .
B15 B7 B15 64.7(2) 31_656 32_556
B15 B7 B15 64.7(2) 31_656 33_546
B15 B7 B15 64.7(2) 32_556 33_546
B15 B7 B15 115.3(2) 31_656 2_655
B15 B7 B15 180.0 32_556 2_655
B15 B7 B15 115.3(2) 33_546 2_655
B15 B7 B15 115.3(2) 31_656 3_665
B15 B7 B15 115.3(2) 32_556 3_665
B15 B7 B15 180.0 33_546 3_665
B15 B7 B15 64.7(2) 2_655 3_665
B15 B7 B15 180.00(13) 31_656 .
B15 B7 B15 115.3(2) 32_556 .
B15 B7 B15 115.3(2) 33_546 .
B15 B7 B15 64.7(2) 2_655 .
B15 B7 B15 64.7(2) 3_665 .
B15 B7 Sc2 122.99(13) 31_656 .
B15 B7 Sc2 67.73(5) 32_556 .
B15 B7 Sc2 67.73(5) 33_546 .
B15 B7 Sc2 112.27(5) 2_655 .
B15 B7 Sc2 112.27(5) 3_665 .
B15 B7 Sc2 57.01(13) . .
B15 B7 Sc2 112.28(5) 31_656 33_546
B15 B7 Sc2 112.28(5) 32_556 33_546
B15 B7 Sc2 57.01(13) 33_546 33_546
B15 B7 Sc2 67.72(5) 2_655 33_546
B15 B7 Sc2 122.98(13) 3_665 33_546
B15 B7 Sc2 67.72(5) . 33_546
Sc2 B7 Sc2 60.812(9) . 33_546
B15 B7 Sc2 112.28(5) 31_656 32_556
B15 B7 Sc2 57.01(13) 32_556 32_556
B15 B7 Sc2 112.28(5) 33_546 32_556
B15 B7 Sc2 122.98(13) 2_655 32_556
B15 B7 Sc2 67.72(5) 3_665 32_556
B15 B7 Sc2 67.72(5) . 32_556
Sc2 B7 Sc2 60.812(9) . 32_556
Sc2 B7 Sc2 119.190(9) 33_546 32_556
B15 B7 Sc2 67.73(5) 31_656 3_665
B15 B7 Sc2 67.73(5) 32_556 3_665
B15 B7 Sc2 122.99(13) 33_546 3_665
B15 B7 Sc2 112.27(5) 2_655 3_665
B15 B7 Sc2 57.02(13) 3_665 3_665
B15 B7 Sc2 112.27(5) . 3_665
Sc2 B7 Sc2 119.189(9) . 3_665
Sc2 B7 Sc2 180.0 33_546 3_665
Sc2 B7 Sc2 60.811(9) 32_556 3_665
B15 B7 Sc2 67.73(5) 31_656 2_655
B15 B7 Sc2 122.99(13) 32_556 2_655
B15 B7 Sc2 67.73(5) 33_546 2_655
B15 B7 Sc2 57.02(13) 2_655 2_655
B15 B7 Sc2 112.27(5) 3_665 2_655
B15 B7 Sc2 112.27(5) . 2_655
Sc2 B7 Sc2 119.189(9) . 2_655
Sc2 B7 Sc2 60.811(9) 33_546 2_655
Sc2 B7 Sc2 180.0 32_556 2_655
Sc2 B7 Sc2 119.189(9) 3_665 2_655
B15 B7 Sc2 57.01(13) 31_656 31_656
B15 B7 Sc2 112.28(5) 32_556 31_656
B15 B7 Sc2 112.28(5) 33_546 31_656
B15 B7 Sc2 67.72(5) 2_655 31_656
B15 B7 Sc2 67.72(5) 3_665 31_656
B15 B7 Sc2 122.98(13) . 31_656
Sc2 B7 Sc2 180.0 . 31_656
Sc2 B7 Sc2 119.187(9) 33_546 31_656
Sc2 B7 Sc2 119.187(9) 32_556 31_656
Sc2 B7 Sc2 60.812(9) 3_665 31_656
Sc2 B7 Sc2 60.812(9) 2_655 31_656
B2 B8 B3 59.05(12) . 3_665
B2 B8 B12 103.16(9) . .
B3 B8 B12 111.24(9) 3_665 .
B2 B8 B12 103.16(9) . 2_655
B3 B8 B12 111.25(9) 3_665 2_655
B12 B8 B12 137.12(17) . 2_655
B2 B8 B4 104.52(11) . 3_665
B3 B8 B4 61.63(10) 3_665 3_665
B12 B8 B4 139.68(15) . 3_665
B12 B8 B4 61.73(8) 2_655 3_665
B2 B8 B4 104.52(11) . 23_655
B3 B8 B4 61.62(10) 3_665 23_655
B12 B8 B4 61.73(8) . 23_655
B12 B8 B4 139.68(15) 2_655 23_655
B4 B8 B4 83.21(15) 3_665 23_655
B2 B8 B8 56.96(8) . 2_655
B3 B8 B8 107.25(9) 3_665 2_655
B12 B8 B8 113.40(9) . 2_655
B12 B8 B8 57.74(8) 2_655 2_655
B4 B8 B8 106.18(8) 3_665 2_655
B4 B8 B8 160.50(8) 23_655 2_655
B2 B8 B8 56.96(8) . 3_665
B3 B8 B8 107.25(9) 3_665 3_665
B12 B8 B8 57.74(8) . 3_665
B12 B8 B8 113.40(9) 2_655 3_665
B4 B8 B8 160.51(8) 3_665 3_665
B4 B8 B8 106.18(8) 23_655 3_665
B8 B8 B8 60.001(1) 2_655 3_665
B2 B8 Sc3 114.59(13) . .
B3 B8 Sc3 173.64(15) 3_665 .
B12 B8 Sc3 69.22(9) . .
B12 B8 Sc3 69.22(9) 2_655 .
B4 B8 Sc3 122.43(9) 3_665 .
B4 B8 Sc3 122.43(9) 23_655 .
B8 B8 Sc3 67.36(4) 2_655 .
B8 B8 Sc3 67.36(4) 3_665 .
B2 B8 Sc4 118.72(10) . 3_665
B3 B8 Sc4 71.06(9) 3_665 3_665
B12 B8 Sc4 127.72(14) . 3_665
B12 B8 Sc4 63.30(11) 2_655 3_665
B4 B8 Sc4 14.43(8) 3_665 3_665
B4 B8 Sc4 77.79(13) 23_655 3_665
B8 B8 Sc4 115.18(10) 2_655 3_665
B8 B8 Sc4 174.52(9) 3_665 3_665
Sc3 B8 Sc4 113.96(7) . 3_665
B2 B8 Sc4 118.72(10) . 21_657
B3 B8 Sc4 71.06(9) 3_665 21_657
B12 B8 Sc4 63.30(11) . 21_657
B12 B8 Sc4 127.72(14) 2_655 21_657
B4 B8 Sc4 77.79(13) 3_665 21_657
B4 B8 Sc4 14.43(8) 23_655 21_657
B8 B8 Sc4 174.52(9) 2_655 21_657
B8 B8 Sc4 115.18(10) 3_665 21_657
Sc3 B8 Sc4 113.96(7) . 21_657
Sc4 B8 Sc4 69.5(2) 3_665 21_657
B14 B9 B1 123.09(10) . .
B14 B9 B1 123.09(10) . 2_765
B1 B9 B1 104.96(16) . 2_765
B14 B9 B9 122.29(9) . 3_675
B1 B9 B9 59.72(8) . 3_675
B1 B9 B9 106.79(9) 2_765 3_675
B14 B9 B9 122.29(9) . 2_765
B1 B9 B9 106.79(9) . 2_765
B1 B9 B9 59.72(8) 2_765 2_765
B9 B9 B9 59.999(2) 3_675 2_765
B14 B9 B1 122.61(17) . 21_657
B1 B9 B1 58.56(7) . 21_657
B1 B9 B1 58.56(7) 2_765 21_657
B9 B9 B1 106.64(9) 3_675 21_657
B9 B9 B1 106.64(9) 2_765 21_657
B1 B10 B4 116.39(10) . 22_665
B1 B10 B4 116.39(10) . 3_665
B4 B10 B4 115.31(17) 22_665 3_665
B1 B10 B11 121.35(13) . .
B4 B10 B11 61.39(9) 22_665 .
B4 B10 B11 114.55(14) 3_665 .
B1 B10 B11 121.35(13) . 23_655
B4 B10 B11 114.55(14) 22_665 23_655
B4 B10 B11 61.39(9) 3_665 23_655
B11 B10 B11 63.91(13) . 23_655
B1 B10 B12 117.13(15) . 2_655
B4 B10 B12 62.11(8) 22_665 2_655
B4 B10 B12 62.12(9) 3_665 2_655
B11 B10 B12 111.06(13) . 2_655
B11 B10 B12 111.06(12) 23_655 2_655
B1 B10 Sc4 93.90(13) . 3_665
B4 B10 Sc4 131.54(15) 22_665 3_665
B4 B10 Sc4 22.49(12) 3_665 3_665
B11 B10 Sc4 133.41(14) . 3_665
B11 B10 Sc4 72.11(8) 23_655 3_665
B12 B10 Sc4 70.71(7) 2_655 3_665
B1 B10 Sc4 93.90(13) . 19_667
B4 B10 Sc4 22.49(12) 22_665 19_667
B4 B10 Sc4 131.54(15) 3_665 19_667
B11 B10 Sc4 72.11(8) . 19_667
B11 B10 Sc4 133.41(15) 23_655 19_667
B12 B10 Sc4 70.71(7) 2_655 19_667
Sc4 B10 Sc4 139.87(11) 3_665 19_667
B5 B11 B3 123.65(12) . .
B5 B11 B10 121.65(12) . .
B3 B11 B10 105.81(12) . .
B5 B11 B4 119.20(12) . 22_665
B3 B11 B4 62.19(10) . 22_665
B10 B11 B4 57.95(9) . 22_665
B5 B11 B15 123.22(14) . 32_556
B3 B11 B15 62.46(13) . 32_556
B10 B11 B15 105.22(13) . 32_556
B4 B11 B15 111.86(15) 22_665 32_556
B5 B11 B11 122.11(7) . 23_655
B3 B11 B11 107.54(9) . 23_655
B10 B11 B11 58.04(6) . 23_655
B4 B11 B11 106.87(8) 22_665 23_655
B15 B11 B11 58.44(9) 32_556 23_655
B5 B11 Sc4 101.01(9) . 19_667
B3 B11 Sc4 75.45(14) . 19_667
B10 B11 Sc4 61.24(10) . 19_667
B4 B11 Sc4 18.88(9) 22_665 19_667
B15 B11 Sc4 130.45(15) 32_556 19_667
B11 B11 Sc4 117.44(7) 23_655 19_667
B5 B11 Sc2 71.07(7) . 32_556
B3 B11 Sc2 110.92(10) . 32_556
B10 B11 Sc2 120.15(9) . 32_556
B4 B11 Sc2 169.45(12) 22_665 32_556
B15 B11 Sc2 57.84(12) 32_556 32_556
B11 B11 Sc2 66.59(4) 23_655 32_556
Sc4 B11 Sc2 171.64(11) 19_667 32_556
B5 B11 Sc2 68.48(7) . .
B3 B11 Sc2 65.42(8) . .
B10 B11 Sc2 169.87(11) . .
B4 B11 Sc2 118.23(10) 22_665 .
B15 B11 Sc2 66.68(10) 32_556 .
B11 B11 Sc2 118.33(5) 23_655 .
Sc4 B11 Sc2 118.66(13) 19_667 .
Sc2 B11 Sc2 61.62(5) 32_556 .
B6 B12 B8 125.20(13) . .
B6 B12 B8 125.20(13) . 3_665
B8 B12 B8 64.51(17) . 3_665
B6 B12 B4 120.37(10) . 23_655
B8 B12 B4 60.28(10) . 23_655
B8 B12 B4 110.24(14) 3_665 23_655
B6 B12 B4 120.37(10) . 2_655
B8 B12 B4 110.24(14) . 2_655
B8 B12 B4 60.28(10) 3_665 2_655
B4 B12 B4 104.12(15) 23_655 2_655
B6 B12 B10 122.09(16) . 3_665
B8 B12 B10 102.60(12) . 3_665
B8 B12 B10 102.60(12) 3_665 3_665
B4 B12 B10 55.60(8) 23_655 3_665
B4 B12 B10 55.60(8) 2_655 3_665
B6 B12 Sc4 100.92(8) . 21_657
B8 B12 Sc4 73.46(14) . 21_657
B8 B12 Sc4 129.75(14) 3_665 21_657
B4 B12 Sc4 19.84(8) 23_655 21_657
B4 B12 Sc4 115.14(13) 2_655 21_657
B10 B12 Sc4 60.45(10) 3_665 21_657
B6 B12 Sc4 100.92(8) . 2_655
B8 B12 Sc4 129.75(14) . 2_655
B8 B12 Sc4 73.46(14) 3_665 2_655
B4 B12 Sc4 115.14(13) 23_655 2_655
B4 B12 Sc4 19.84(8) 2_655 2_655
B10 B12 Sc4 60.45(10) 3_665 2_655
Sc4 B12 Sc4 119.9(2) 21_657 2_655
B6 B12 Sc3 68.53(10) . .
B8 B12 Sc3 68.60(9) . .
B8 B12 Sc3 68.60(9) 3_665 .
B4 B12 Sc3 120.71(9) 23_655 .
B4 B12 Sc3 120.71(9) 2_655 .
B10 B12 Sc3 169.39(13) 3_665 .
Sc4 B12 Sc3 120.03(11) 21_657 .
Sc4 B12 Sc3 120.03(11) 2_655 .
B14 B13 B5 59.48(9) 7_445 29_545
B14 B13 B6 105.47(11) 7_445 .
B5 B13 B6 105.89(12) 29_545 .
B14 B13 B5 106.24(12) 7_445 20_557
B5 B13 B5 59.88(9) 29_545 20_557
B6 B13 B5 58.17(9) . 20_557
B14 B13 B13 58.92(6) 7_445 22_665
B5 B13 B13 107.01(7) 29_545 22_665
B6 B13 B13 59.83(6) . 22_665
B5 B13 B13 106.55(7) 20_557 22_665
B14 B13 B13 116.55(8) 7_445 23_655
B5 B13 B13 119.95(7) 29_545 23_655
B6 B13 B13 128.71(8) . 23_655
B5 B13 B13 128.00(7) 20_557 23_655
B13 B13 B13 120.000(2) 22_665 23_655
B14 B13 Sc3 117.27(9) 7_445 .
B5 B13 Sc3 173.49(10) 29_545 .
B6 B13 Sc3 68.96(8) . .
B5 B13 Sc3 118.14(8) 20_557 .
B13 B13 Sc3 67.14(4) 22_665 .
B13 B13 Sc3 66.40(4) 23_655 .
B14 B13 Sc2 120.07(8) 7_445 20_557
B5 B13 Sc2 68.47(8) 29_545 20_557
B6 B13 Sc2 115.88(8) . 20_557
B5 B13 Sc2 66.98(7) 20_557 20_557
B13 B13 Sc2 173.26(4) 22_665 20_557
B13 B13 Sc2 66.67(4) 23_655 20_557
Sc3 B13 Sc2 117.09(7) . 20_557
B9 B14 B5 120.61(8) . 2_765
B9 B14 B5 120.61(8) . 23_655
B5 B14 B5 109.13(15) 2_765 23_655
B9 B14 B6 120.05(15) . 19_767
B5 B14 B6 60.33(8) 2_765 19_767
B5 B14 B6 60.33(8) 23_655 19_767
B9 B14 B13 121.16(13) . 34_664
B5 B14 B13 60.35(8) 2_765 34_664
B5 B14 B13 110.27(12) 23_655 34_664
B6 B14 B13 109.37(12) 19_767 34_664
B9 B14 B13 121.16(13) . 13_554
B5 B14 B13 110.27(12) 2_765 13_554
B5 B14 B13 60.35(8) 23_655 13_554
B6 B14 B13 109.37(12) 19_767 13_554
B13 B14 B13 62.15(12) 34_664 13_554
B7 B15 B2 104.7(2) . 31_656
B7 B15 B11 138.43(15) . 33_546
B2 B15 B11 101.81(17) 31_656 33_546
B7 B15 B11 138.43(15) . 18_656
B2 B15 B11 101.81(17) 31_656 18_656
B11 B15 B11 63.13(17) 33_546 18_656
B7 B15 B15 57.63(10) . 3_665
B2 B15 B15 58.49(12) 31_656 3_665
B11 B15 B15 160.02(12) 33_546 3_665
B11 B15 B15 114.61(10) 18_656 3_665
B7 B15 B15 57.63(10) . 2_655
B2 B15 B15 58.49(12) 31_656 2_655
B11 B15 B15 114.61(10) 33_546 2_655
B11 B15 B15 160.02(12) 18_656 2_655
B15 B15 B15 59.999(2) 3_665 2_655
B7 B15 B3 113.38(16) . 33_546
B2 B15 B3 57.23(11) 31_656 33_546
B11 B15 B3 58.11(10) 33_546 33_546
B11 B15 B3 107.8(2) 18_656 33_546
B15 B15 B3 107.51(13) 3_665 33_546
B15 B15 B3 60.26(13) 2_655 33_546
B7 B15 B3 113.38(16) . 32_556
B2 B15 B3 57.23(11) 31_656 32_556
B11 B15 B3 107.8(2) 33_546 32_556
B11 B15 B3 58.11(10) 18_656 32_556
B15 B15 B3 60.26(13) 3_665 32_556
B15 B15 B3 107.51(13) 2_655 32_556
B3 B15 B3 105.7(2) 33_546 32_556
B7 B15 Sc2 79.10(14) . .
B2 B15 Sc2 176.2(3) 31_656 .
B11 B15 Sc2 75.00(15) 33_546 .
B11 B15 Sc2 75.00(15) 18_656 .
B15 B15 Sc2 124.55(9) 3_665 .
B15 B15 Sc2 124.55(9) 2_655 .
B3 B15 Sc2 121.49(14) 33_546 .
B3 B15 Sc2 121.49(14) 32_556 .
B7 B15 Sc2 70.54(9) . 32_556
B2 B15 Sc2 114.52(10) 31_656 32_556
B11 B15 Sc2 124.75(19) 33_546 32_556
B11 B15 Sc2 69.51(8) 18_656 32_556
B15 B15 Sc2 67.35(10) 3_665 32_556
B15 B15 Sc2 119.58(10) 2_655 32_556
B3 B15 Sc2 171.17(18) 33_546 32_556
B3 B15 Sc2 65.64(7) 32_556 32_556
Sc2 B15 Sc2 66.51(8) . 32_556
B7 B15 Sc2 70.54(9) . 33_546
B2 B15 Sc2 114.52(10) 31_656 33_546
B11 B15 Sc2 69.51(8) 33_546 33_546
B11 B15 Sc2 124.75(19) 18_656 33_546
B15 B15 Sc2 119.58(10) 3_665 33_546
B15 B15 Sc2 67.35(10) 2_655 33_546
B3 B15 Sc2 65.64(7) 33_546 33_546
B3 B15 Sc2 171.17(18) 32_556 33_546
Sc2 B15 Sc2 66.51(8) . 33_546
Sc2 B15 Sc2 122.99(16) 32_556 33_546

loop_
_geom_bond_atom_site_label_1
_geom_bond_atom_site_label_2
_geom_bond_distance
_geom_bond_site_symmetry_2
Sc2 B15 2.088(4) .
Sc2 B3 2.353(2) .
Sc2 B11 2.3825(18) 33_546
Sc2 B11 2.3825(18) 18_656
Sc2 B15 2.399(2) 32_556
Sc2 B15 2.399(2) 33_546
Sc2 B5 2.4343(17) .
Sc2 B5 2.4343(17) 22_665
Sc2 B7 2.4444(14) .
Sc2 B11 2.4473(17) 22_665
Sc2 B11 2.4473(17) .
Sc2 B13 2.450(2) 6_667
Sc3 B13 2.4225(16) 22_665
Sc3 B13 2.4225(17) 2_655
Sc3 B13 2.4225(17) 23_655
Sc3 B13 2.4225(16) 24
Sc3 B13 2.4225(16) 3_665
Sc3 B13 2.4225(16) .
Sc3 B6 2.473(2) 2_655
Sc3 B6 2.473(2) 3_665
Sc3 B6 2.474(2) .
Sc3 B8 2.487(2) .
Sc3 B8 2.487(2) 3_665
Sc3 B8 2.487(2) 2_655
Sc4 B4 0.863(2) .
Sc4 B4 0.863(2) 4_557
Sc4 B10 2.156(3) 2_655
Sc4 B10 2.156(3) 19_667
Sc4 B12 2.3397(12) 20_567
Sc4 B12 2.3397(12) 3_665
Sc4 B11 2.3409(16) 22_665
Sc4 B11 2.3409(16) 19_667
Sc4 B8 2.511(3) 2_655
Sc4 B8 2.511(3) 20_567
Sc4 B3 2.562(3) .
Sc4 B3 2.562(3) 19_667
B1 B10 1.634(3) .
B1 B1 1.729(2) 21_657
B1 B1 1.729(2) 20_567
B1 B9 1.760(2) 3_675
B1 B9 1.760(2) .
B1 B9 1.776(3) 20_567
B1 Sc4 2.792(5) 3_665
B1 Sc4 2.792(5) 19_667
B2 B3 1.741(2) .
B2 B3 1.741(2) 2_655
B2 B3 1.741(2) 3_665
B2 B8 1.756(3) 3_665
B2 B8 1.756(3) 2_655
B2 B8 1.756(3) .
B2 B15 1.768(5) 31_656
B2 B15 1.768(5) 33_546
B2 B15 1.768(5) 32_556
B3 B8 1.776(3) 2_655
B3 B11 1.7834(18) .
B3 B11 1.7835(18) 22_665
B3 B4 1.851(3) 22_665
B3 B4 1.852(3) .
B3 B15 1.862(3) 33_546
B3 B15 1.862(3) 32_556
B3 Sc4 2.562(3) 19_667
B4 B4 1.673(4) 4_557
B4 B10 1.739(2) 2_655
B4 B11 1.801(2) 22_665
B4 B8 1.837(3) 2_655
B4 B12 1.863(2) 3_665
B4 Sc4 2.780(5) 19_667
B5 B11 1.760(2) .
B5 B14 1.811(2) 3_675
B5 B6 1.822(2) 21_557
B5 B13 1.827(2) 35_654
B5 B5 1.848(3) 18_656
B5 B13 1.876(2) 21_557
B5 Sc2 2.4602(17) 32_556
B6 B12 1.760(3) .
B6 B14 1.815(3) 19_767
B6 B5 1.822(2) 5_667
B6 B5 1.822(2) 20_557
B6 B13 1.872(2) 22_665
B6 B13 1.873(2) .
B7 B15 1.726(4) 31_656
B7 B15 1.726(4) 32_556
B7 B15 1.726(4) 33_546
B7 B15 1.726(4) 2_655
B7 B15 1.726(4) 3_665
B7 B15 1.726(4) .
B7 Sc2 2.4444(15) 33_546
B7 Sc2 2.4444(15) 32_556
B7 Sc2 2.4444(15) 3_665
B7 Sc2 2.4444(15) 2_655
B7 Sc2 2.4445(14) 31_656
B8 B3 1.776(3) 3_665
B8 B12 1.794(2) .
B8 B12 1.794(2) 2_655
B8 B4 1.837(3) 3_665
B8 B4 1.837(3) 23_655
B8 B8 1.915(4) 2_655
B8 B8 1.915(4) 3_665
B8 Sc4 2.511(3) 3_665
B8 Sc4 2.511(3) 21_657
B9 B14 1.680(3) .
B9 B1 1.760(2) 2_765
B9 B9 1.775(4) 3_675
B9 B9 1.775(4) 2_765
B9 B1 1.776(3) 21_657
B10 B4 1.739(2) 22_665
B10 B4 1.739(2) 3_665
B10 B11 1.789(2) .
B10 B11 1.789(2) 23_655
B10 B12 1.866(3) 2_655
B10 Sc4 2.156(3) 3_665
B10 Sc4 2.156(3) 19_667
B11 B4 1.801(2) 22_665
B11 B15 1.809(4) 32_556
B11 B11 1.893(3) 23_655
B11 Sc4 2.3409(16) 19_667
B11 Sc2 2.3826(18) 32_556
B12 B8 1.794(2) 3_665
B12 B4 1.863(2) 23_655
B12 B4 1.863(2) 2_655
B12 B10 1.866(3) 3_665
B12 Sc4 2.3397(12) 21_657
B12 Sc4 2.3397(12) 2_655
B13 B14 1.823(2) 7_445
B13 B5 1.827(2) 29_545
B13 B5 1.876(2) 20_557
B13 B13 1.882(3) 22_665
B13 B13 1.940(3) 23_655
B13 Sc2 2.450(2) 20_557
B14 B5 1.811(2) 2_765
B14 B5 1.811(2) 23_655
B14 B6 1.815(3) 19_767
B14 B13 1.823(2) 34_664
B14 B13 1.823(2) 13_554
B15 B2 1.768(5) 31_656
B15 B11 1.809(4) 33_546
B15 B11 1.809(4) 18_656
B15 B15 1.848(7) 3_665
B15 B15 1.848(7) 2_655
B15 B3 1.862(3) 33_546
B15 B3 1.862(3) 32_556
B15 Sc2 2.399(2) 32_556
B15 Sc2 2.399(2) 33_546
